data_4066132
loop_
_publ_author_name
'Kaleta, Katharina'
'Arndt, Perdita'
'Beweries, Torsten'
'Spannenberg, Anke'
'Theilmann, Oliver'
'Rosenthal, Uwe'

_publ_section_title
;
 Reactions of Group 4 Metallocene Alkyne Complexes with Azobenzene:
 Formation of Diazametallacyclopropanes and N&#x2550;N Bond Activation
;
_journal_issue 11
_journal_name_full Organometallics
_journal_page_first 2604
_journal_paper_doi 10.1021/om100306b
_journal_volume 29
_journal_year 2010
_chemical_formula_sum 'C32 H40 N2 Ti'
_chemical_formula_weight 500.56
_chemical_name_systematic
; 
 ? 
;
_space_group_IT_number 15
_symmetry_cell_setting monoclinic
_symmetry_space_group_name_Hall '-C 2yc'
_symmetry_space_group_name_H-M 'C 1 2/c 1'
_atom_sites_solution_hydrogens geom
_atom_sites_solution_primary direct
_atom_sites_solution_secondary difmap
_audit_creation_method SHELXL-97
_cell_angle_alpha 90.00
_cell_angle_beta 102.43(3)
_cell_angle_gamma 90.00
_cell_formula_units_Z 4
_cell_length_a 14.737(3)
_cell_length_b 11.119(2)
_cell_length_c 16.958(3)
_cell_measurement_reflns_used 6103
_cell_measurement_temperature 200(2)
_cell_measurement_theta_max 27.25
_cell_measurement_theta_min 2.43
_cell_volume 2713.6(9)
_computing_cell_refinement X-AREA
_computing_data_collection 'X-AREA (Stoe & Cie, 2005)'
_computing_data_reduction X-AREA
_computing_structure_refinement 'SHELXL-97 (Sheldrick, 2008)'
_computing_structure_solution 'SHELXS-97 (Sheldrick, 2008)'
_diffrn_ambient_temperature 200(2)
_diffrn_measured_fraction_theta_full 0.997
_diffrn_measured_fraction_theta_max 0.997
_diffrn_measurement_device_type 'STOE IPDS II'
_diffrn_measurement_method \w
_diffrn_radiation_monochromator graphite
_diffrn_radiation_source 'fine-focus sealed tube'
_diffrn_radiation_type MoK\a
_diffrn_radiation_wavelength 0.71073
_diffrn_reflns_av_R_equivalents 0.1121
_diffrn_reflns_av_sigmaI/netI 0.0615
_diffrn_reflns_limit_h_max 18
_diffrn_reflns_limit_h_min -18
_diffrn_reflns_limit_k_max 14
_diffrn_reflns_limit_k_min -14
_diffrn_reflns_limit_l_max 21
_diffrn_reflns_limit_l_min -21
_diffrn_reflns_number 20198
_diffrn_reflns_theta_full 26.76
_diffrn_reflns_theta_max 26.76
_diffrn_reflns_theta_min 2.31
_exptl_absorpt_coefficient_mu 0.338
_exptl_absorpt_correction_type none
_exptl_crystal_colour dark-green
_exptl_crystal_density_diffrn 1.225
_exptl_crystal_density_method 'not measured'
_exptl_crystal_description prism
_exptl_crystal_F_000 1072
_exptl_crystal_size_max 0.35
_exptl_crystal_size_mid 0.35
_exptl_crystal_size_min 0.30
_refine_diff_density_max 0.984
_refine_diff_density_min -0.213
_refine_diff_density_rms 0.118
_refine_ls_extinction_method none
_refine_ls_goodness_of_fit_ref 0.979
_refine_ls_hydrogen_treatment constr
_refine_ls_matrix_type full
_refine_ls_number_parameters 164
_refine_ls_number_reflns 2894
_refine_ls_number_restraints 6
_refine_ls_restrained_S_all 0.978
_refine_ls_R_factor_all 0.0716
_refine_ls_R_factor_gt 0.0564
_refine_ls_shift/su_max 0.000
_refine_ls_shift/su_mean 0.000
_refine_ls_structure_factor_coef Fsqd
_refine_ls_weighting_details 'calc w=1/[\s^2^(Fo^2^)+(0.0870P)^2^+0.0000P] where P=(Fo^2^+2Fc^2^)/3'
_refine_ls_weighting_scheme calc
_refine_ls_wR_factor_gt 0.1299
_refine_ls_wR_factor_ref 0.1350
_reflns_number_gt 2188
_reflns_number_total 2894
_reflns_threshold_expression >2sigma(I)
_cod_data_source_file om100306b_si_003.cif
_cod_data_source_block ks1110m
_cod_original_cell_volume 2713.7(9)
_cod_original_sg_symbol_H-M C2/c
_cod_database_code 4066132

loop_
_symmetry_equiv_pos_as_xyz
'x, y, z'
'-x, y, -z+1/2'
'x+1/2, y+1/2, z'
'-x+1/2, y+1/2, -z+1/2'
'-x, -y, -z'
'x, -y, z-1/2'
'-x+1/2, -y+1/2, -z'
'x+1/2, -y+1/2, z-1/2'

loop_
_atom_site_label
_atom_site_type_symbol
_atom_site_fract_x
_atom_site_fract_y
_atom_site_fract_z
_atom_site_U_iso_or_equiv
_atom_site_adp_type
_atom_site_occupancy
_atom_site_symmetry_multiplicity
_atom_site_calc_flag
_atom_site_refinement_flags
C1 C 1.13115(15) 0.0434(2) 0.69974(15) 0.0370(5) Uani 1 1 d .
C2 C 1.09282(16) 0.1383(2) 0.64759(14) 0.0377(5) Uani 1 1 d .
C3 C 1.00266(16) 0.1034(2) 0.60634(13) 0.0366(5) Uani 1 1 d .
C4 C 0.98608(15) -0.0144(2) 0.63124(14) 0.0372(5) Uani 1 1 d .
C5 C 1.06736(16) -0.0535(2) 0.68731(14) 0.0365(5) Uani 1 1 d .
C6 C 1.22627(16) 0.0446(2) 0.75376(17) 0.0462(6) Uani 1 1 d .
H6A H 1.2363 -0.0304 0.7848 0.069 Uiso 1 1 calc R
H6B H 1.2315 0.1130 0.7909 0.069 Uiso 1 1 calc R
H6C H 1.2731 0.0519 0.7209 0.069 Uiso 1 1 calc R
C7 C 1.14376(19) 0.2505(3) 0.63576(18) 0.0493(6) Uani 1 1 d .
H7A H 1.1984 0.2300 0.6142 0.074 Uiso 1 1 calc R
H7B H 1.1637 0.2918 0.6877 0.074 Uiso 1 1 calc R
H7C H 1.1027 0.3034 0.5977 0.074 Uiso 1 1 calc R
C8 C 0.9398(2) 0.1688(3) 0.53803(15) 0.0473(6) Uani 1 1 d .
H8A H 0.9380 0.1255 0.4874 0.071 Uiso 1 1 calc R
H8B H 0.9635 0.2504 0.5338 0.071 Uiso 1 1 calc R
H8C H 0.8770 0.1732 0.5485 0.071 Uiso 1 1 calc R
C9 C 0.90376(18) -0.0896(2) 0.59135(16) 0.0463(6) Uani 1 1 d .
H9A H 0.8466 -0.0528 0.6007 0.070 Uiso 1 1 calc R
H9B H 0.9102 -0.1708 0.6143 0.070 Uiso 1 1 calc R
H9C H 0.9011 -0.0939 0.5332 0.070 Uiso 1 1 calc R
C10 C 1.09328(18) -0.1806(2) 0.71117(18) 0.0471(6) Uani 1 1 d .
H10A H 1.1372 -0.2105 0.6798 0.071 Uiso 1 1 calc R
H10B H 1.0374 -0.2309 0.7005 0.071 Uiso 1 1 calc R
H10C H 1.1222 -0.1836 0.7689 0.071 Uiso 1 1 calc R
C11 C 0.92676(16) 0.37028(19) 0.66830(13) 0.0341(5) Uani 1 1 d .
C12 C 0.98184(18) 0.4663(2) 0.65250(15) 0.0429(6) Uani 1 1 d D
H12 H 1.0445 0.4730 0.6813 0.052 Uiso 1 1 calc R
C13 C 0.94509(18) 0.5508(2) 0.59509(16) 0.0556(7) Uani 1 1 d D
H13 H 0.9837 0.6141 0.5837 0.067 Uiso 1 1 calc R
C14 C 0.85379(17) 0.5459(3) 0.55376(19) 0.0649(9) Uani 1 1 d D
H14 H 0.8293 0.6057 0.5150 0.078 Uiso 1 1 calc R
C15 C 0.79863(19) 0.4530(2) 0.56960(17) 0.0566(7) Uani 1 1 d D
H15 H 0.7356 0.4487 0.5413 0.068 Uiso 1 1 calc R
C16 C 0.83361(17) 0.3663(2) 0.62589(14) 0.0419(6) Uani 1 1 d D
H16 H 0.7944 0.3030 0.6362 0.050 Uiso 1 1 calc R
N1 N 0.95575(12) 0.28270(16) 0.72536(11) 0.0341(4) Uani 1 1 d .
Ti1 Ti 1.0000 0.11224(5) 0.7500 0.02824(18) Uani 1 2 d S

loop_
_atom_site_aniso_label
_atom_site_aniso_U_11
_atom_site_aniso_U_22
_atom_site_aniso_U_33
_atom_site_aniso_U_23
_atom_site_aniso_U_13
_atom_site_aniso_U_12
C1 0.0296(11) 0.0419(13) 0.0415(13) -0.0063(10) 0.0123(9) 0.0021(9)
C2 0.0379(12) 0.0419(12) 0.0369(12) -0.0046(10) 0.0157(10) -0.0006(9)
C3 0.0386(11) 0.0427(12) 0.0295(11) -0.0042(10) 0.0096(9) 0.0036(10)
C4 0.0349(11) 0.0427(12) 0.0336(12) -0.0072(10) 0.0068(9) 0.0015(9)
C5 0.0336(11) 0.0389(12) 0.0375(12) -0.0062(10) 0.0088(9) 0.0032(9)
C6 0.0305(11) 0.0519(15) 0.0547(15) -0.0088(12) 0.0060(11) 0.0018(10)
C7 0.0478(14) 0.0496(14) 0.0555(16) 0.0005(12) 0.0222(13) -0.0045(11)
C8 0.0547(15) 0.0531(15) 0.0334(13) -0.0015(11) 0.0079(11) 0.0060(12)
C9 0.0417(13) 0.0487(15) 0.0453(14) -0.0108(11) 0.0019(11) -0.0018(11)
C10 0.0423(13) 0.0400(13) 0.0583(16) -0.0065(12) 0.0093(12) 0.0057(10)
C11 0.0387(11) 0.0325(11) 0.0310(11) -0.0008(9) 0.0073(9) 0.0032(9)
C12 0.0462(13) 0.0394(13) 0.0423(13) 0.0024(10) 0.0076(11) -0.0023(10)
C13 0.0692(19) 0.0435(14) 0.0540(17) 0.0135(12) 0.0127(14) -0.0047(13)
C14 0.074(2) 0.0597(18) 0.0547(18) 0.0245(14) 0.0010(15) 0.0125(16)
C15 0.0492(15) 0.0635(18) 0.0503(15) 0.0087(14) -0.0042(12) 0.0110(13)
C16 0.0385(12) 0.0432(13) 0.0425(13) 0.0021(10) 0.0055(10) 0.0033(10)
N1 0.0323(9) 0.0307(9) 0.0364(10) 0.0014(8) 0.0008(8) -0.0004(7)
Ti1 0.0247(3) 0.0309(3) 0.0286(3) 0.000 0.00466(19) 0.000

loop_
_atom_type_symbol
_atom_type_description
_atom_type_scat_dispersion_real
_atom_type_scat_dispersion_imag
_atom_type_scat_source
C C 0.0033 0.0016 'International Tables Vol C Tables 4.2.6.8 and 6.1.1.4'
H H 0.0000 0.0000 'International Tables Vol C Tables 4.2.6.8 and 6.1.1.4'
N N 0.0061 0.0033 'International Tables Vol C Tables 4.2.6.8 and 6.1.1.4'
Ti Ti 0.2776 0.4457 'International Tables Vol C Tables 4.2.6.8 and 6.1.1.4'

loop_
_geom_angle_atom_site_label_1
_geom_angle_atom_site_label_2
_geom_angle_atom_site_label_3
_geom_angle
_geom_angle_site_symmetry_1
_geom_angle_site_symmetry_3
C2 C1 C5 108.2(2) . .
C2 C1 C6 124.8(2) . .
C5 C1 C6 126.9(2) . .
C2 C1 Ti1 74.94(13) . .
C5 C1 Ti1 74.67(13) . .
C6 C1 Ti1 119.90(16) . .
C1 C2 C3 108.1(2) . .
C1 C2 C7 124.3(2) . .
C3 C2 C7 127.5(2) . .
C1 C2 Ti1 71.16(13) . .
C3 C2 Ti1 73.13(13) . .
C7 C2 Ti1 124.65(16) . .
C4 C3 C2 108.1(2) . .
C4 C3 C8 124.1(2) . .
C2 C3 C8 127.2(2) . .
C4 C3 Ti1 72.48(13) . .
C2 C3 Ti1 73.24(13) . .
C8 C3 Ti1 127.42(16) . .
C3 C4 C5 107.8(2) . .
C3 C4 C9 123.6(2) . .
C5 C4 C9 127.5(2) . .
C3 C4 Ti1 73.80(13) . .
C5 C4 Ti1 73.45(13) . .
C9 C4 Ti1 127.53(17) . .
C1 C5 C4 107.6(2) . .
C1 C5 C10 123.8(2) . .
C4 C5 C10 126.6(2) . .
C1 C5 Ti1 71.35(12) . .
C4 C5 Ti1 72.49(13) . .
C10 C5 Ti1 134.32(17) . .
N1 C11 C12 124.7(2) . .
N1 C11 C16 117.3(2) . .
C12 C11 C16 117.9(2) . .
C13 C12 C11 119.9(2) . .
C14 C13 C12 121.6(2) . .
C15 C14 C13 118.9(2) . .
C16 C15 C14 120.8(2) . .
C15 C16 C11 120.7(2) . .
C11 N1 N1 122.19(16) . 2_756
C11 N1 Ti1 148.05(16) . .
N1 N1 Ti1 69.87(5) 2_756 .
N1 Ti1 N1 40.26(10) 2_756 .
N1 Ti1 C1 97.12(8) 2_756 .
N1 Ti1 C1 118.36(8) . .
N1 Ti1 C1 118.36(8) 2_756 2_756
N1 Ti1 C1 97.12(8) . 2_756
C1 Ti1 C1 142.80(12) . 2_756
N1 Ti1 C4 114.01(8) 2_756 2_756
N1 Ti1 C4 132.98(8) . 2_756
C1 Ti1 C4 100.30(8) . 2_756
C1 Ti1 C4 56.73(8) 2_756 2_756
N1 Ti1 C4 132.98(8) 2_756 .
N1 Ti1 C4 114.01(8) . .
C1 Ti1 C4 56.73(8) . .
C1 Ti1 C4 100.30(9) 2_756 .
C4 Ti1 C4 109.14(12) 2_756 .
N1 Ti1 C5 130.92(8) 2_756 .
N1 Ti1 C5 139.62(8) . .
C1 Ti1 C5 33.98(8) . .
C1 Ti1 C5 110.36(8) 2_756 .
C4 Ti1 C5 87.35(9) 2_756 .
C4 Ti1 C5 34.07(8) . .
N1 Ti1 C5 139.62(8) 2_756 2_756
N1 Ti1 C5 130.91(8) . 2_756
C1 Ti1 C5 110.36(8) . 2_756
C1 Ti1 C5 33.98(8) 2_756 2_756
C4 Ti1 C5 34.07(8) 2_756 2_756
C4 Ti1 C5 87.35(9) . 2_756
C5 Ti1 C5 82.05(12) . 2_756
N1 Ti1 C3 84.56(8) 2_756 2_756
N1 Ti1 C3 99.79(8) . 2_756
C1 Ti1 C3 121.85(8) . 2_756
C1 Ti1 C3 56.42(8) 2_756 2_756
C4 Ti1 C3 33.71(8) 2_756 2_756
C4 Ti1 C3 141.76(9) . 2_756
C5 Ti1 C3 119.89(8) . 2_756
C5 Ti1 C3 56.03(8) 2_756 2_756
N1 Ti1 C3 99.78(8) 2_756 .
N1 Ti1 C3 84.56(8) . .
C1 Ti1 C3 56.41(8) . .
C1 Ti1 C3 121.85(8) 2_756 .
C4 Ti1 C3 141.76(9) 2_756 .
C4 Ti1 C3 33.71(8) . .
C5 Ti1 C3 56.03(8) . .
C5 Ti1 C3 119.89(8) 2_756 .
C3 Ti1 C3 175.41(12) 2_756 .
N1 Ti1 C2 80.26(8) 2_756 .
N1 Ti1 C2 86.97(8) . .
C1 Ti1 C2 33.90(8) . .
C1 Ti1 C2 154.89(8) 2_756 .
C4 Ti1 C2 134.12(8) 2_756 .
C4 Ti1 C2 56.02(8) . .
C5 Ti1 C2 55.87(8) . .
C5 Ti1 C2 137.69(8) 2_756 .
C3 Ti1 C2 147.36(8) 2_756 .
C3 Ti1 C2 33.63(8) . .
N1 Ti1 C2 86.97(8) 2_756 2_756
N1 Ti1 C2 80.26(8) . 2_756
C1 Ti1 C2 154.89(8) . 2_756
C1 Ti1 C2 33.90(8) 2_756 2_756
C4 Ti1 C2 56.02(8) 2_756 2_756
C4 Ti1 C2 134.12(8) . 2_756
C5 Ti1 C2 137.69(8) . 2_756
C5 Ti1 C2 55.87(8) 2_756 2_756
C3 Ti1 C2 33.63(8) 2_756 2_756
C3 Ti1 C2 147.37(8) . 2_756
C2 Ti1 C2 166.41(11) . 2_756

loop_
_geom_bond_atom_site_label_1
_geom_bond_atom_site_label_2
_geom_bond_distance
_geom_bond_site_symmetry_2
C1 C2 1.414(3) .
C1 C5 1.415(3) .
C1 C6 1.501(3) .
C1 Ti1 2.399(2) .
C2 C3 1.416(3) .
C2 C7 1.492(4) .
C2 Ti1 2.448(2) .
C3 C4 1.414(4) .
C3 C8 1.506(3) .
C3 Ti1 2.447(2) .
C4 C5 1.427(3) .
C4 C9 1.508(3) .
C4 Ti1 2.430(2) .
C5 C10 1.497(3) .
C5 Ti1 2.442(2) .
C11 N1 1.374(3) .
C11 C12 1.401(3) .
C11 C16 1.407(3) .
C12 C13 1.3779(19) .
C13 C14 1.378(2) .
C14 C15 1.376(4) .
C15 C16 1.3764(19) .
N1 N1 1.389(4) 2_756
N1 Ti1 2.0186(19) .
Ti1 N1 2.0186(19) 2_756
Ti1 C1 2.399(2) 2_756
Ti1 C4 2.430(2) 2_756
Ti1 C5 2.442(2) 2_756
Ti1 C3 2.447(2) 2_756
Ti1 C2 2.448(2) 2_756
